data_2020698
loop_
_publ_author_name
'Andreev, Sergey V.'
'Zverev, Sergey A.'
'Zamilatskov, Ilya A.'
'Kurochkina, Nadezhda M.'
'Ponomarev, Gelii V.'
'Fitch, Andrew N.'
'Chernyshev, Vladimir V.'

_publ_section_title
;
 Polymeric structure of a coproporphyrin I ruthenium(II) complex: a powder
 diffraction study
;
_journal_coeditor_code FA3396
_journal_issue 1
_journal_name_full 'Acta Crystallographica Section C'
_journal_page_first 47
_journal_page_last 51
_journal_paper_doi 10.1107/S2053229616019422
_journal_volume 73
_journal_year 2017
_chemical_formula_iupac '[Ru (C44 H52 N4 O8) (C O)]'
_chemical_formula_moiety 'C45 H52 N4 O9 Ru'
_chemical_formula_sum 'C45 H52 N4 O9 Ru'
_chemical_formula_weight 893.98
_chemical_name_systematic
<i>catena</i>-Poly[[carbonylruthenium(II)]-\m-2,7,12,17-tetrakis[2-(ethoxycarbonyl)ethyl]-3,8,13,18-tetramethylporphyrinato-\k^5^<i>N</i>,<i>N</i>',<i>N</i>'',<i>N</i>''':<i>O</i>]
_space_group_IT_number 15
_symmetry_cell_setting monoclinic
_symmetry_space_group_name_Hall '-C 2yc'
_symmetry_space_group_name_H-M 'C 1 2/c 1'
_audit_creation_method 'SHELXL-97, MRIA'
_cell_angle_alpha 90.00
_cell_angle_beta 130.719(7)
_cell_angle_gamma 90.00
_cell_formula_units_Z 8
_cell_length_a 39.3876(19)
_cell_length_b 9.6153(8)
_cell_length_c 29.5299(16)
_cell_measurement_reflns_used 2772
_cell_measurement_temperature 295(2)
_cell_measurement_theta_max 10.00
_cell_measurement_theta_min 0.77
_cell_volume 8476.3(13)
_computing_cell_refinement
;
<i>MRIA</i> (Zlokazov & Chernyshev, 1992)
;
_computing_molecular_graphics
;
PLATON (Spek, 2009) and Mercury (Macrae <i>et al.</i>,  2008)
;
_computing_publication_material
;
SHELXL97 (Sheldrick, 2008) and publCIF (Westrip, 2010)
;
_computing_structure_refinement
;
<i>MRIA</i> (Zlokazov & Chernyshev, 1992)
;
_computing_structure_solution
;
<i>MRIA</i> (Zlokazov & Chernyshev, 1992) and
<i>FOX</i> (Favre-Nicolin & Cern\'y, 2004)
;
_diffrn_ambient_temperature 295(2)
_diffrn_measurement_device_type 'ESRF powder diffractometer ID22'
_diffrn_radiation_monochromator 'Si 111 double crystal'
_diffrn_radiation_type synchrotron
_diffrn_radiation_wavelength 0.399927(2)
_exptl_absorpt_coefficient_mu 0.086
_exptl_absorpt_correction_type none
_exptl_crystal_density_diffrn 1.401
_exptl_crystal_density_method 'not measured'
_exptl_crystal_F_000 3728
_pd_block_diffractogram_id CPI-Ru_pattern
_pd_char_colour colorless
_pd_char_particle_morphology 'no specific habit'
_pd_instr_location
;
ID31 beam line, ESRF, Grenoble, France
;
_pd_meas_2theta_range_inc 0.002
_pd_meas_2theta_range_max 20.000
_pd_meas_2theta_range_min 1.000
_pd_meas_number_of_points 9501
_pd_meas_scan_method cont
_pd_prep_pressure 101
_pd_prep_temperature 295(2)
_pd_proc_2theta_range_inc 0.002
_pd_proc_2theta_range_max 20.000
_pd_proc_2theta_range_min 1.000
_pd_proc_ls_background_function 'Chebyshev polynomial up to the 5th order'
_pd_proc_ls_pref_orient_corr none
_pd_proc_ls_profile_function
;
split-type pseudo-Voigt
;
_pd_proc_ls_prof_R_factor 0.0312
_pd_proc_ls_prof_wR_expected 0.0130
_pd_proc_ls_prof_wR_factor 0.0402
_pd_proc_wavelength 0.399927(2)
_pd_spec_mounting
;
Specimen was sealed in a 1.0 mm diameter borosilicate glass capillary
;
_pd_spec_mount_mode transmission
_pd_spec_shape cylinder
_pd_spec_size_axial 15
_pd_spec_size_equat 1.0
_pd_spec_size_thick 1.0
_refine_diff_density_max 0.61
_refine_diff_density_min -0.89
_refine_ls_extinction_method none
_refine_ls_goodness_of_fit_all 3.0929
_refine_ls_hydrogen_treatment noref
_refine_ls_matrix_type fullcycle
_refine_ls_number_constraints 21
_refine_ls_number_parameters 247
_refine_ls_number_restraints 193
_refine_ls_shift/su_max 0.003
_refine_ls_shift/su_mean 0.000
_refine_ls_structure_factor_coef Inet
_refine_ls_weighting_scheme sigma
_cod_data_source_file fa3396sup1.cif
_cod_data_source_block I
_cod_depositor_comments 'Adding full bibliography for 2020698.cif.'
_cod_original_cell_volume 8476.3(9)
_cod_original_sg_symbol_H-M 'C 2/c'
_cod_database_code 2020698
_cod_database_fobs_code 2020698

loop_
_symmetry_equiv_pos_as_xyz
'x, y, z'
'x, -y, z+1/2'
'x+1/2, y+1/2, z'
'x+1/2, -y+1/2, z+1/2'
'-x, -y, -z'
'-x, y, -z-1/2'
'-x+1/2, -y+1/2, -z'
'-x+1/2, y+1/2, -z-1/2'

loop_
_atom_site_type_symbol
_atom_site_label
_atom_site_fract_x
_atom_site_fract_y
_atom_site_fract_z
_atom_site_U_iso_or_equiv
_atom_site_adp_type
_atom_site_calc_flag
_atom_site_refinement_flags
_atom_site_occupancy
_atom_site_symmetry_multiplicity
Ru Ru1 0.88520(4) 0.5249(2) 0.82080(6) 0.0170(12) Uiso d . 1 1
N N1 0.9371(3) 0.3887(14) 0.8584(5) 0.034(10) Uiso d . 1 1
N N2 0.8917(3) 0.5230(13) 0.8947(5) 0.034(10) Uiso d . 1 1
N N3 0.8290(3) 0.6456(15) 0.7803(5) 0.034(10) Uiso d . 1 1
N N4 0.8732(3) 0.5119(13) 0.7428(5) 0.034(10) Uiso d . 1 1
C C1 0.9549(4) 0.3341(19) 0.8342(6) 0.034(10) Uiso d . 1 1
C C2 0.9928(4) 0.2503(19) 0.8768(6) 0.034(10) Uiso d . 1 1
C C3 0.9990(4) 0.2549(18) 0.9290(7) 0.034(10) Uiso d . 1 1
C C4 0.9652(4) 0.3374(19) 0.9178(6) 0.034(10) Uiso d . 1 1
C C5 0.9575(4) 0.3725(18) 0.9559(5) 0.034(10) Uiso d . 1 1
H H5 0.9776 0.3334 0.9938 0.041 Uiso calc . 1 1
C C6 0.9254(4) 0.4549(18) 0.9473(6) 0.034(10) Uiso d . 1 1
C C7 0.9209(4) 0.4849(18) 0.9914(6) 0.034(10) Uiso d . 1 1
C C8 0.8857(4) 0.5682(17) 0.9663(6) 0.034(10) Uiso d . 1 1
C C9 0.8675(4) 0.5963(19) 0.9058(6) 0.034(10) Uiso d . 1 1
C C10 0.8307(4) 0.6775(19) 0.8638(6) 0.034(10) Uiso d . 1 1
H H10 0.8167 0.7226 0.8756 0.041 Uiso calc . 1 1
C C11 0.8129(4) 0.6974(17) 0.8053(6) 0.034(10) Uiso d . 1 1
C C12 0.7734(4) 0.7848(19) 0.7630(6) 0.034(10) Uiso d . 1 1
C C13 0.7672(4) 0.7845(18) 0.7121(6) 0.034(10) Uiso d . 1 1
C C14 0.8005(4) 0.6945(18) 0.7212(6) 0.034(10) Uiso d . 1 1
C C15 0.8070(4) 0.6615(19) 0.6821(5) 0.034(10) Uiso d . 1 1
H H15 0.7866 0.7008 0.6443 0.041 Uiso calc . 1 1
C C16 0.8397(4) 0.5778(19) 0.6906(6) 0.034(10) Uiso d . 1 1
C C17 0.8442(4) 0.5503(17) 0.6468(6) 0.034(10) Uiso d . 1 1
C C18 0.8800(4) 0.4628(17) 0.6723(6) 0.034(10) Uiso d . 1 1
C C19 0.8980(4) 0.4395(19) 0.7331(6) 0.034(10) Uiso d . 1 1
C C20 0.9356(4) 0.3604(19) 0.7753(6) 0.034(10) Uiso d . 1 1
H H20 0.9497 0.3198 0.7628 0.041 Uiso calc . 1 1
C C21 1.0222(5) 0.1708(18) 0.8744(7) 0.034(10) Uiso d . 1 1
H H21A 1.0297 0.0874 0.8978 0.041 Uiso calc . 1 1
H H21B 1.0497 0.2240 0.8954 0.041 Uiso calc . 1 1
C C22 1.0099(4) 0.126(2) 0.8183(6) 0.049(10) Uiso d . 1 1
H H22A 1.0048 0.2078 0.7952 0.059 Uiso calc . 1 1
H H22B 0.9821 0.0744 0.7956 0.059 Uiso calc . 1 1
C C23 1.0462(4) 0.0347(18) 0.8273(7) 0.055(11) Uiso d . 1 1
C C24 1.0564(5) -0.214(2) 0.8123(6) 0.069(10) Uiso d . 1 1
H H24A 1.0360 -0.2920 0.7966 0.083 Uiso calc . 1 1
H H24B 1.0856 -0.2452 0.8478 0.083 Uiso calc . 1 1
C C25 1.0596(5) -0.168(2) 0.7667(7) 0.089(11) Uiso d . 1 1
H H25A 1.0699 -0.2447 0.7575 0.134 Uiso calc . 1 1
H H25B 1.0803 -0.0925 0.7823 0.134 Uiso calc . 1 1
H H25C 1.0306 -0.1392 0.7311 0.134 Uiso calc . 1 1
C C26 1.0361(4) 0.1737(18) 0.9841(6) 0.034(10) Uiso d . 1 1
H H26A 1.0538 0.1275 0.9770 0.051 Uiso calc . 1 1
H H26B 1.0233 0.1058 0.9930 0.051 Uiso calc . 1 1
H H26C 1.0547 0.2362 1.0173 0.051 Uiso calc . 1 1
C C27 0.9516(4) 0.4256(18) 1.0535(6) 0.034(10) Uiso d . 1 1
H H27A 0.9472 0.4749 1.0780 0.041 Uiso calc . 1 1
H H27B 0.9825 0.4390 1.0710 0.041 Uiso calc . 1 1
C C28 0.9429(4) 0.2704(18) 1.0533(6) 0.051(10) Uiso d . 1 1
H H28A 0.9447 0.2243 1.0257 0.061 Uiso calc . 1 1
H H28B 0.9669 0.2337 1.0928 0.061 Uiso calc . 1 1
C C29 0.8992(4) 0.2311(19) 1.0369(6) 0.059(11) Uiso d . 1 1
C C30 0.8427(5) 0.0444(18) 1.0068(7) 0.071(11) Uiso d . 1 1
H H30A 0.8262 0.1176 1.0078 0.085 Uiso calc . 1 1
H H30B 0.8528 -0.0222 1.0381 0.085 Uiso calc . 1 1
C C31 0.8128(4) -0.0275(16) 0.9454(5) 0.091(12) Uiso d . 1 1
H H31A 0.7895 0.0350 0.9158 0.136 Uiso calc R 1 1
H H31B 0.7997 -0.1095 0.9470 0.136 Uiso calc R 1 1
H H31C 0.8306 -0.0529 0.9350 0.136 Uiso calc R 1 1
C C32 0.8667(4) 0.6283(19) 0.9920(6) 0.034(10) Uiso d . 1 1
H H32A 0.8411 0.6845 0.9624 0.051 Uiso calc . 1 1
H H32B 0.8889 0.6848 1.0260 0.051 Uiso calc . 1 1
H H32C 0.8578 0.5545 1.0042 0.051 Uiso calc . 1 1
C C33 0.7508(4) 0.859(2) 0.7794(6) 0.034(10) Uiso d . 1 1
H H33A 0.7311 0.9267 0.7482 0.041 Uiso calc . 1 1
H H33B 0.7734 0.9112 0.8155 0.041 Uiso calc . 1 1
C C34 0.7244(5) 0.7836(17) 0.7898(7) 0.046(10) Uiso d . 1 1
H H34A 0.7200 0.8411 0.8126 0.055 Uiso calc . 1 1
H H34B 0.7402 0.7001 0.8127 0.055 Uiso calc . 1 1
C C35 0.6781(4) 0.7437(17) 0.7289(6) 0.050(10) Uiso d . 1 1
C C36 0.6421(4) 0.5757(18) 0.6487(7) 0.058(10) Uiso d . 1 1
H H36A 0.6347 0.6607 0.6262 0.070 Uiso calc . 1 1
H H36B 0.6569 0.5129 0.6406 0.070 Uiso calc . 1 1
C C37 0.6008(4) 0.5101(18) 0.6313(7) 0.068(12) Uiso d . 1 1
H H37A 0.5807 0.4886 0.5894 0.102 Uiso calc . 1 1
H H37B 0.5865 0.5733 0.6395 0.102 Uiso calc . 1 1
H H37C 0.6086 0.4261 0.6538 0.102 Uiso calc . 1 1
C C38 0.7278(4) 0.8624(18) 0.6580(6) 0.034(10) Uiso d . 1 1
H H38A 0.7279 0.8526 0.6258 0.051 Uiso calc . 1 1
H H38B 0.7300 0.9591 0.6677 0.051 Uiso calc . 1 1
H H38C 0.7004 0.8250 0.6462 0.051 Uiso calc . 1 1
C C39 0.8137(4) 0.6012(19) 0.5812(6) 0.034(10) Uiso d . 1 1
H H39A 0.7997 0.6887 0.5771 0.041 Uiso calc . 1 1
H H39B 0.8313 0.6155 0.5693 0.041 Uiso calc . 1 1
C C40 0.7777(4) 0.4897(18) 0.5414(6) 0.052(12) Uiso d . 1 1
H H40A 0.7921 0.3996 0.5515 0.062 Uiso calc . 1 1
H H40B 0.7576 0.4866 0.5498 0.062 Uiso calc . 1 1
C C41 0.7509(5) 0.5157(17) 0.4762(7) 0.058(11) Uiso d . 1 1
C C42 0.6974(4) 0.4449(19) 0.3694(7) 0.071(11) Uiso d . 1 1
H H42A 0.6946 0.5437 0.3609 0.085 Uiso calc . 1 1
H H42B 0.7114 0.4020 0.3555 0.085 Uiso calc . 1 1
C C43 0.6524(4) 0.384(2) 0.3371(6) 0.094(11) Uiso d . 1 1
H H43A 0.6345 0.3992 0.2950 0.141 Uiso calc . 1 1
H H43B 0.6383 0.4276 0.3504 0.141 Uiso calc . 1 1
H H43C 0.6552 0.2860 0.3449 0.141 Uiso calc . 1 1
C C44 0.8932(4) 0.4175(19) 0.6362(6) 0.034(10) Uiso d . 1 1
H H44A 0.9187 0.3568 0.6600 0.051 Uiso calc . 1 1
H H44B 0.9006 0.4979 0.6249 0.051 Uiso calc . 1 1
H H44C 0.8686 0.3692 0.6010 0.051 Uiso calc . 1 1
O O1 1.0781(3) 0.0868(13) 0.8400(4) 0.058(7) Uiso d . 1 1
O O2 1.0411(3) -0.1050(14) 0.8286(4) 0.063(7) Uiso d . 1 1
O O3 0.8775(3) 0.3143(12) 1.0409(4) 0.054(7) Uiso d . 1 1
O O4 0.8818(3) 0.1038(13) 1.0157(4) 0.058(7) Uiso d . 1 1
O O5 0.6509(3) 0.8273(12) 0.7038(4) 0.042(6) Uiso d . 1 1
O O6 0.6724(3) 0.6071(13) 0.7148(4) 0.053(6) Uiso d . 1 1
O O7 0.7559(3) 0.6281(14) 0.4631(4) 0.054(6) Uiso d . 1 1
O O8 0.7260(3) 0.4236(13) 0.4346(4) 0.060(7) Uiso d . 1 1
O O9 0.9432(3) 0.7812(12) 0.8590(4) 0.074(7) Uiso d . 1 1
C C45 0.9192(5) 0.6859(19) 0.8412(6) 0.074(10) Uiso d . 1 1

loop_
_atom_type_symbol
_atom_type_description
_atom_type_scat_dispersion_real
_atom_type_scat_dispersion_imag
_atom_type_scat_source
Ru Ru 0.0552 3.2960 'International Tables Vol C Tables 4.2.6.8 and 6.1.1.4'
O O 0.0492 0.0322 'International Tables Vol C Tables 4.2.6.8 and 6.1.1.4'
N N 0.0311 0.0180 'International Tables Vol C Tables 4.2.6.8 and 6.1.1.4'
C C 0.0181 0.0091 'International Tables Vol C Tables 4.2.6.8 and 6.1.1.4'
H H 0.0000 0.0000 'International Tables Vol C Tables 4.2.6.8 and 6.1.1.4'

loop_
_geom_angle_atom_site_label_1
_geom_angle_atom_site_label_2
_geom_angle_atom_site_label_3
_geom_angle_site_symmetry_3
_geom_angle
C45 Ru1 N2 . 95.7(7)
C45 Ru1 N4 . 90.2(7)
N2 Ru1 N4 . 173.8(5)
C45 Ru1 N1 . 95.9(7)
N2 Ru1 N1 . 91.7(6)
N4 Ru1 N1 . 89.3(5)
C45 Ru1 N3 . 89.6(7)
N2 Ru1 N3 . 87.9(6)
N4 Ru1 N3 . 90.5(5)
N1 Ru1 N3 . 174.5(5)
C45 Ru1 O5 8_647 175.2(8)
N2 Ru1 O5 8_647 87.0(5)
N4 Ru1 O5 8_647 87.1(5)
N1 Ru1 O5 8_647 80.0(5)
N3 Ru1 O5 8_647 94.4(5)
C1 N1 C4 . 104.8(12)
C1 N1 Ru1 . 128.7(10)
C4 N1 Ru1 . 126.3(13)
C6 N2 C9 . 106.2(15)
C6 N2 Ru1 . 124.7(14)
C9 N2 Ru1 . 128.9(9)
C11 N3 C14 . 106.1(13)
C11 N3 Ru1 . 127.2(9)
C14 N3 Ru1 . 126.6(13)
C16 N4 C19 . 107.1(15)
C16 N4 Ru1 . 126.2(13)
C19 N4 Ru1 . 126.6(8)
N1 C1 C20 . 121.7(13)
N1 C1 C2 . 110.5(15)
C20 C1 C2 . 127.7(19)
C3 C2 C1 . 106.7(17)
C3 C2 C21 . 120.6(13)
C1 C2 C21 . 132.8(18)
C4 C3 C2 . 107.7(13)
C4 C3 C26 . 130.7(19)
C2 C3 C26 . 121.5(17)
C5 C4 C3 . 128.9(13)
C5 C4 N1 . 120.8(14)
C3 C4 N1 . 110.2(17)
C6 C5 C4 . 131.0(13)
C6 C5 H5 . 114.5
C4 C5 H5 . 114.5
C5 C6 N2 . 125.2(18)
C5 C6 C7 . 125.9(13)
N2 C6 C7 . 108.9(15)
C8 C7 C6 . 108.2(15)
C8 C7 C27 . 129(2)
C6 C7 C27 . 123.2(15)
C7 C8 C9 . 107.2(19)
C7 C8 C32 . 129.6(16)
C9 C8 C32 . 123.2(13)
C10 C9 N2 . 123.8(16)
C10 C9 C8 . 126.7(18)
N2 C9 C8 . 109.4(13)
C9 C10 C11 . 125.3(19)
C9 C10 H10 . 117.4
C11 C10 H10 . 117.4
N3 C11 C10 . 126.5(14)
N3 C11 C12 . 111.3(14)
C10 C11 C12 . 122.1(18)
C13 C12 C33 . 131.7(13)
C13 C12 C11 . 105.5(16)
C33 C12 C11 . 122.6(15)
C12 C13 C14 . 108.1(13)
C12 C13 C38 . 119.2(17)
C14 C13 C38 . 132.5(17)
C15 C14 N3 . 122.1(15)
C15 C14 C13 . 128.9(13)
N3 C14 C13 . 109.0(17)
C14 C15 C16 . 129.7(13)
C14 C15 H15 . 115.2
C16 C15 H15 . 115.2
N4 C16 C15 . 124.7(18)
N4 C16 C17 . 109.5(15)
C15 C16 C17 . 125.7(13)
C18 C17 C16 . 107.7(14)
C18 C17 C39 . 124.2(19)
C16 C17 C39 . 128.0(15)
C17 C18 C19 . 105.7(18)
C17 C18 C44 . 119.3(15)
C19 C18 C44 . 134.9(13)
N4 C19 C20 . 125.4(17)
N4 C19 C18 . 109.8(12)
C20 C19 C18 . 124.7(19)
C19 C20 C1 . 128.0(19)
C19 C20 H20 . 116.0
C1 C20 H20 . 116.0
C2 C21 C22 . 122.4(11)
C2 C21 H21A . 106.7
C22 C21 H21A . 106.7
C2 C21 H21B . 106.7
C22 C21 H21B . 106.7
H21A C21 H21B . 106.6
C21 C22 C23 . 112.8(11)
C21 C22 H22A . 109.0
C23 C22 H22A . 109.0
C21 C22 H22B . 109.0
C23 C22 H22B . 109.0
H22A C22 H22B . 107.8
O1 C23 O2 . 124.3(16)
O1 C23 C22 . 119.5(16)
O2 C23 C22 . 115.4(16)
O2 C24 C25 . 112.9(15)
O2 C24 H24A . 109.0
C25 C24 H24A . 109.0
O2 C24 H24B . 109.0
C25 C24 H24B . 109.0
H24A C24 H24B . 107.8
C24 C25 H25A . 109.5
C24 C25 H25B . 109.5
H25A C25 H25B . 109.5
C24 C25 H25C . 109.5
H25A C25 H25C . 109.5
H25B C25 H25C . 109.5
C3 C26 H26A . 109.5
C3 C26 H26B . 109.5
H26A C26 H26B . 109.5
C3 C26 H26C . 109.5
H26A C26 H26C . 109.5
H26B C26 H26C . 109.5
C7 C27 C28 . 111.4(12)
C7 C27 H27A . 109.3
C28 C27 H27A . 109.3
C7 C27 H27B . 109.3
C28 C27 H27B . 109.3
H27A C27 H27B . 108.0
C29 C28 C27 . 117.0(15)
C29 C28 H28A . 108.1
C27 C28 H28A . 108.0
C29 C28 H28B . 108.1
C27 C28 H28B . 108.0
H28A C28 H28B . 107.3
O3 C29 O4 . 117.5(16)
O3 C29 C28 . 121.8(16)
O4 C29 C28 . 120.6(17)
O4 C30 C31 . 106.7(17)
O4 C30 H30A . 110.4
C31 C30 H30A . 110.4
O4 C30 H30B . 110.4
C31 C30 H30B . 110.4
H30A C30 H30B . 108.6
C30 C31 H31A . 109.5
C30 C31 H31B . 109.5
H31A C31 H31B . 109.5
C30 C31 H31C . 109.5
H31A C31 H31C . 109.5
H31B C31 H31C . 109.5
C8 C32 H32A . 109.5
C8 C32 H32B . 109.5
H32A C32 H32B . 109.5
C8 C32 H32C . 109.5
H32A C32 H32C . 109.4
H32B C32 H32C . 109.4
C12 C33 C34 . 120.2(18)
C12 C33 H33A . 107.3
C34 C33 H33A . 107.3
C12 C33 H33B . 107.3
C34 C33 H33B . 107.3
H33A C33 H33B . 106.9
C33 C34 C35 . 109.8(15)
C33 C34 H34A . 109.7
C35 C34 H34A . 109.7
C33 C34 H34B . 109.7
C35 C34 H34B . 109.7
H34A C34 H34B . 108.2
O5 C35 O6 . 125.9(11)
O5 C35 C34 . 118.1(14)
O6 C35 C34 . 115.4(11)
C37 C36 O6 . 107.1(17)
C37 C36 H36A . 110.3
O6 C36 H36A . 110.3
C37 C36 H36B . 110.3
O6 C36 H36B . 110.3
H36A C36 H36B . 108.5
C36 C37 H37A . 109.5
C36 C37 H37B . 109.5
H37A C37 H37B . 109.5
C36 C37 H37C . 109.5
H37A C37 H37C . 109.5
H37B C37 H37C . 109.5
C13 C38 H38A . 109.5
C13 C38 H38B . 109.5
H38A C38 H38B . 109.5
C13 C38 H38C . 109.5
H38A C38 H38C . 109.5
H38B C38 H38C . 109.5
C40 C39 C17 . 108.2(14)
C40 C39 H39A . 110.1
C17 C39 H39A . 110.1
C40 C39 H39B . 110.1
C17 C39 H39B . 110.1
H39A C39 H39B . 108.4
C41 C40 C39 . 113.1(15)
C41 C40 H40A . 109.0
C39 C40 H40A . 109.0
C41 C40 H40B . 109.0
C39 C40 H40B . 109.0
H40A C40 H40B . 107.8
O7 C41 O8 . 119.2(16)
O7 C41 C40 . 115.9(13)
O8 C41 C40 . 124.6(16)
C43 C42 O8 . 111.1(17)
C43 C42 H42A . 109.4
O8 C42 H42A . 109.4
C43 C42 H42B . 109.4
O8 C42 H42B . 109.4
H42A C42 H42B . 108.0
C42 C43 H43A . 109.5
C42 C43 H43B . 109.5
H43A C43 H43B . 109.5
C42 C43 H43C . 109.5
H43A C43 H43C . 109.5
H43B C43 H43C . 109.5
C18 C44 H44A . 109.5
C18 C44 H44B . 109.5
H44A C44 H44B . 109.5
C18 C44 H44C . 109.5
H44A C44 H44C . 109.5
H44B C44 H44C . 109.5
C23 O2 C24 . 127.3(17)
C29 O4 C30 . 125.7(15)
C35 O5 Ru1 8_657 162.6(10)
C35 O6 C36 . 115.1(12)
C41 O8 C42 . 127.0(14)
O9 C45 Ru1 . 173.9(13)

loop_
_geom_bond_atom_site_label_1
_geom_bond_atom_site_label_2
_geom_bond_site_symmetry_2
_geom_bond_distance
Ru1 C45 . 1.871(19)
Ru1 N2 . 2.025(17)
Ru1 N4 . 2.031(16)
Ru1 N1 . 2.041(12)
Ru1 N3 . 2.055(12)
Ru1 O5 8_647 2.194(12)
N1 C1 . 1.39(3)
N1 C4 . 1.418(18)
N2 C6 . 1.383(17)
N2 C9 . 1.39(3)
N3 C11 . 1.34(3)
N3 C14 . 1.404(18)
N4 C16 . 1.366(16)
N4 C19 . 1.37(3)
C1 C20 . 1.39(2)
C1 C2 . 1.418(19)
C2 C3 . 1.40(3)
C2 C21 . 1.43(3)
C3 C4 . 1.39(3)
C3 C26 . 1.513(18)
C4 C5 . 1.38(3)
C5 C6 . 1.37(2)
C5 H5 . 0.9300
C6 C7 . 1.45(3)
C7 C8 . 1.33(2)
C7 C27 . 1.50(2)
C8 C9 . 1.45(2)
C8 C32 . 1.49(3)
C9 C10 . 1.380(19)
C10 C11 . 1.39(2)
C10 H10 . 0.9299
C11 C12 . 1.467(19)
C12 C13 . 1.36(3)
C12 C33 . 1.45(3)
C13 C14 . 1.44(3)
C13 C38 . 1.512(17)
C14 C15 . 1.37(3)
C15 C16 . 1.40(3)
C15 H15 . 0.9300
C16 C17 . 1.44(3)
C17 C18 . 1.37(2)
C17 C39 . 1.55(2)
C18 C19 . 1.45(3)
C18 C44 . 1.52(3)
C19 C20 . 1.385(18)
C20 H20 . 0.9299
C21 C22 . 1.45(3)
C21 H21A . 0.9699
C21 H21B . 0.9701
C22 C23 . 1.55(3)
C22 H22A . 0.9700
C22 H22B . 0.9700
C23 O1 . 1.16(2)
C23 O2 . 1.36(2)
C24 O2 . 1.44(3)
C24 C25 . 1.50(3)
C24 H24A . 0.9700
C24 H24B . 0.9700
C25 H25A . 0.9601
C25 H25B . 0.9599
C25 H25C . 0.9600
C26 H26A . 0.9601
C26 H26B . 0.9599
C26 H26C . 0.9600
C27 C28 . 1.53(2)
C27 H27A . 0.9700
C27 H27B . 0.9700
C28 C29 . 1.50(3)
C28 H28A . 0.9700
C28 H28B . 0.9700
C29 O3 . 1.23(2)
C29 O4 . 1.34(2)
C30 O4 . 1.50(2)
C30 C31 . 1.54(2)
C30 H30A . 0.9701
C30 H30B . 0.9699
C31 H31A . 0.9600
C31 H31B . 0.9600
C31 H31C . 0.9600
C32 H32A . 0.9600
C32 H32B . 0.9600
C32 H32C . 0.9603
C33 C34 . 1.46(3)
C33 H33A . 0.9699
C33 H33B . 0.9700
C34 C35 . 1.558(16)
C34 H34A . 0.9702
C34 H34B . 0.9700
C35 O5 . 1.143(17)
C35 O6 . 1.35(2)
C36 C37 . 1.49(3)
C36 O6 . 1.512(19)
C36 H36A . 0.9700
C36 H36B . 0.9701
C37 H37A . 0.9601
C37 H37B . 0.9599
C37 H37C . 0.9602
C38 H38A . 0.9600
C38 H38B . 0.9599
C38 H38C . 0.9601
C39 C40 . 1.54(2)
C39 H39A . 0.9701
C39 H39B . 0.9699
C40 C41 . 1.49(2)
C40 H40A . 0.9701
C40 H40B . 0.9699
C41 O7 . 1.21(2)
C41 O8 . 1.297(18)
C42 C43 . 1.48(2)
C42 O8 . 1.48(2)
C42 H42A . 0.9700
C42 H42B . 0.9699
C43 H43A . 0.9601
C43 H43B . 0.9599
C43 H43C . 0.9600
C44 H44A . 0.9600
C44 H44B . 0.9600
C44 H44C . 0.9600
O5 Ru1 8_657 2.194(11)
O9 C45 . 1.17(2)

loop_
_geom_hbond_atom_site_label_D
_geom_hbond_atom_site_label_H
_geom_hbond_atom_site_label_A
_geom_hbond_site_symmetry_A
_geom_hbond_distance_DH
_geom_hbond_distance_HA
_geom_hbond_distance_DA
_geom_hbond_angle_DHA
C25 H25C O2 6_757 0.96 2.17 3.08(2) 157
C37 H37C O9 8_647 0.96 2.29 2.93(2) 123
C39 H39A O7 7_666 0.97 2.43 3.37(2) 161
C39 H39B O3 2_564 0.97 2.54 3.51(2) 173
C43 H43B O1 4_454 0.96 2.19 3.00(2) 141
C44 H44A O1 6_757 0.96 2.60 3.29(2) 129
